data_4510370
loop_
_publ_author_name
'Easterday, Clay C.'
'Dedon, Liv R.'
'Zeller, Matthias'
'Oertel, Catherine M.'

_publ_section_title
;
 Helical\\infty 1[Pb2O] Chains in Polymorphs of Pb2O(C6H5COO)2
;
_journal_issue 4
_journal_name_full 'Crystal Growth &amp; Design'
_journal_page_first 2048
_journal_paper_doi 10.1021/cg500177f
_journal_volume 14
_journal_year 2014
_chemical_formula_moiety 'C42 H30 O13 Pb4'
_chemical_formula_sum 'C42 H30 O13 Pb4'
_chemical_formula_weight 1571.42
_space_group_crystal_system monoclinic
_space_group_IT_number 15
_space_group_name_Hall '-C 2yc'
_space_group_name_H-M_alt 'C 1 2/c 1'
_symmetry_space_group_name_Hall '-C 2yc'
_symmetry_space_group_name_H-M 'C 1 2/c 1'
_atom_sites_solution_hydrogens geom
_audit_creation_method SHELXL-2013
_cell_angle_alpha 90
_cell_angle_beta 97.923(3)
_cell_angle_gamma 90
_cell_formula_units_Z 4
_cell_length_a 13.263(3)
_cell_length_b 22.855(4)
_cell_length_c 13.483(4)
_cell_measurement_temperature 100(2)
_cell_volume 4048.0(17)
_computing_data_reduction 'SAINT V7.66A'
_computing_structure_refinement 'SHELXL-2013 (Sheldrick, 2013)'
_computing_structure_solution 'SHELXL-2013 (Sheldrick, 2013)'
_diffrn_ambient_temperature 100(2)
_diffrn_measured_fraction_theta_full 1.000
_diffrn_measured_fraction_theta_max 0.934
_diffrn_radiation_type MoK\a
_diffrn_radiation_wavelength 0.71073
_diffrn_reflns_av_R_equivalents 0.0366
_diffrn_reflns_av_unetI/netI 0.0383
_diffrn_reflns_Laue_measured_fraction_full 1.000
_diffrn_reflns_Laue_measured_fraction_max 0.934
_diffrn_reflns_limit_h_max 18
_diffrn_reflns_limit_h_min -19
_diffrn_reflns_limit_k_max 33
_diffrn_reflns_limit_k_min -32
_diffrn_reflns_limit_l_max 19
_diffrn_reflns_limit_l_min -19
_diffrn_reflns_number 21384
_diffrn_reflns_point_group_measured_fraction_full 1.000
_diffrn_reflns_point_group_measured_fraction_max 0.934
_diffrn_reflns_theta_full 25.242
_diffrn_reflns_theta_max 31.151
_diffrn_reflns_theta_min 1.782
_exptl_absorpt_coefficient_mu 16.652
_exptl_absorpt_correction_T_max 0.7462
_exptl_absorpt_correction_T_min 0.5861
_exptl_absorpt_correction_type multi-scan
_exptl_absorpt_process_details 'SADABS (Bruker, 2008)'
_exptl_crystal_colour colorless
_exptl_crystal_density_diffrn 2.578
_exptl_crystal_description fragment
_exptl_crystal_F_000 2856
_exptl_crystal_size_max 0.160
_exptl_crystal_size_mid 0.150
_exptl_crystal_size_min 0.120
_refine_diff_density_max 1.017
_refine_diff_density_min -1.476
_refine_diff_density_rms 0.236
_refine_ls_extinction_method none
_refine_ls_goodness_of_fit_ref 1.051
_refine_ls_hydrogen_treatment constr
_refine_ls_matrix_type full
_refine_ls_number_parameters 267
_refine_ls_number_reflns 6126
_refine_ls_number_restraints 0
_refine_ls_restrained_S_all 1.051
_refine_ls_R_factor_all 0.0371
_refine_ls_R_factor_gt 0.0261
_refine_ls_shift/su_max 0.002
_refine_ls_shift/su_mean 0.000
_refine_ls_structure_factor_coef Fsqd
_refine_ls_weighting_details 'w=1/[\s^2^(Fo^2^)+(0.0249P)^2^+2.7588P] where P=(Fo^2^+2Fc^2^)/3'
_refine_ls_weighting_scheme calc
_refine_ls_wR_factor_gt 0.0542
_refine_ls_wR_factor_ref 0.0599
_reflns_Friedel_coverage 0.000
_reflns_number_gt 5098
_reflns_number_total 6126
_reflns_threshold_expression 'I > 2\s(I)'
_cod_data_source_file cg500177f_si_002.cif
_cod_data_source_block lead_oxide_benzoate_3
_cod_original_cell_volume 4048.1(17)
_cod_database_code 4510370
_shelx_space_group_comment
;
The symmetry employed for this shelxl refinement is uniquely defined
by the following loop, which should always be used as a source of
symmetry information in preference to the above space-group names.
They are only intended as comments.
;
_shelxl_version_number 2013-4

loop_
_space_group_symop_operation_xyz
'x, y, z'
'-x, y, -z+1/2'
'x+1/2, y+1/2, z'
'-x+1/2, y+1/2, -z+1/2'
'-x, -y, -z'
'x, -y, z-1/2'
'-x+1/2, -y+1/2, -z'
'x+1/2, -y+1/2, z-1/2'

loop_
_atom_site_label
_atom_site_type_symbol
_atom_site_fract_x
_atom_site_fract_y
_atom_site_fract_z
_atom_site_U_iso_or_equiv
_atom_site_adp_type
_atom_site_occupancy
_atom_site_site_symmetry_order
_atom_site_calc_flag
_atom_site_refinement_flags_posn
_atom_site_refinement_flags_adp
_atom_site_refinement_flags_occupancy
O7 O 0.8976(2) 0.47756(14) 0.2936(2) 0.0151(7) Uani 1 1 d . . .
O5 O 0.9448(2) 0.44436(15) 0.5472(3) 0.0194(7) Uani 1 1 d . . .
O3 O 1.1500(2) 0.33160(14) 0.4180(2) 0.0163(7) Uani 1 1 d . . .
O2 O 1.0472(2) 0.25830(14) 0.3628(2) 0.0168(7) Uani 1 1 d . . .
O6 O 0.7802(2) 0.40950(14) 0.2438(2) 0.0160(7) Uani 1 1 d . . .
O4 O 0.9230(2) 0.37101(14) 0.4396(2) 0.0163(7) Uani 1 1 d . . .
C8 C 0.8954(4) 0.4007(2) 0.5130(3) 0.0146(9) Uani 1 1 d . . .
C15 C 0.8087(3) 0.45553(19) 0.2921(3) 0.0138(9) Uani 1 1 d . . .
C1 C 1.0999(3) 0.28544(19) 0.4337(3) 0.0142(9) Uani 1 1 d . . .
C9 C 0.8027(3) 0.38083(19) 0.5545(3) 0.0129(9) Uani 1 1 d . . .
C16 C 0.7338(3) 0.48752(19) 0.3454(3) 0.0138(9) Uani 1 1 d . . .
C10 C 0.7467(3) 0.3321(2) 0.5162(3) 0.0156(9) Uani 1 1 d . . .
H6 H 0.7687 0.3103 0.4630 0.019 Uiso 1 1 calc R U .
C21 C 0.7652(3) 0.5368(2) 0.4007(4) 0.0161(9) Uani 1 1 d . . .
H15 H 0.8341 0.5492 0.4061 0.019 Uiso 1 1 calc R U .
C19 C 0.5953(4) 0.5502(2) 0.4390(4) 0.0204(10) Uani 1 1 d . . .
H13 H 0.5473 0.5719 0.4703 0.024 Uiso 1 1 calc R U .
C2 C 1.1067(3) 0.2631(2) 0.5383(3) 0.0144(9) Uani 1 1 d . . .
C3 C 1.0910(4) 0.2034(2) 0.5525(4) 0.0189(10) Uani 1 1 d . . .
H1 H 1.0757 0.1782 0.4963 0.023 Uiso 1 1 calc R U .
C7 C 1.1298(4) 0.2995(2) 0.6200(4) 0.0198(10) Uani 1 1 d . . .
H5 H 1.1429 0.3399 0.6107 0.024 Uiso 1 1 calc R U .
C18 C 0.5646(4) 0.5005(2) 0.3839(4) 0.0214(11) Uani 1 1 d . . .
H12 H 0.4955 0.4884 0.3775 0.026 Uiso 1 1 calc R U .
C17 C 0.6333(4) 0.4688(2) 0.3386(4) 0.0177(10) Uani 1 1 d . . .
H11 H 0.6123 0.4342 0.3027 0.021 Uiso 1 1 calc R U .
C14 C 0.7693(4) 0.4120(2) 0.6328(4) 0.0209(10) Uani 1 1 d . . .
H10 H 0.8070 0.4448 0.6606 0.025 Uiso 1 1 calc R U .
C13 C 0.6811(4) 0.3953(2) 0.6702(4) 0.0231(11) Uani 1 1 d . . .
H9 H 0.6578 0.4174 0.7223 0.028 Uiso 1 1 calc R U .
C11 C 0.6597(4) 0.3151(2) 0.5546(4) 0.0180(10) Uani 1 1 d . . .
H7 H 0.6225 0.2818 0.5278 0.022 Uiso 1 1 calc R U .
C20 C 0.6962(4) 0.5684(2) 0.4483(4) 0.0179(10) Uani 1 1 d . . .
H14 H 0.7177 0.6021 0.4869 0.021 Uiso 1 1 calc R U .
C12 C 0.6269(4) 0.3463(2) 0.6315(4) 0.0180(10) Uani 1 1 d . . .
H8 H 0.5674 0.3344 0.6581 0.022 Uiso 1 1 calc R U .
C4 C 1.0979(4) 0.1808(2) 0.6493(4) 0.0248(11) Uani 1 1 d . . .
H2 H 1.0885 0.1401 0.6595 0.030 Uiso 1 1 calc R U .
C5 C 1.1183(4) 0.2179(3) 0.7303(4) 0.0242(12) Uani 1 1 d . . .
H3 H 1.1219 0.2027 0.7963 0.029 Uiso 1 1 calc R U .
C6 C 1.1336(4) 0.2765(3) 0.7165(4) 0.0251(12) Uani 1 1 d . . .
H4 H 1.1470 0.3017 0.7728 0.030 Uiso 1 1 calc R U .
Pb1 Pb 1.13058(2) 0.31451(2) 0.23046(2) 0.01255(5) Uani 1 1 d . . .
Pb2 Pb 1.05169(2) 0.43510(2) 0.38302(2) 0.01179(5) Uani 1 1 d . . .
O1 O 1.0000 0.37131(18) 0.2500 0.0106(8) Uani 1 2 d S T P

loop_
_atom_site_aniso_label
_atom_site_aniso_U_11
_atom_site_aniso_U_22
_atom_site_aniso_U_33
_atom_site_aniso_U_23
_atom_site_aniso_U_13
_atom_site_aniso_U_12
O7 0.0151(16) 0.0157(16) 0.0149(16) -0.0016(13) 0.0040(13) 0.0023(13)
O5 0.0188(17) 0.0190(17) 0.0219(18) -0.0046(14) 0.0078(14) -0.0067(14)
O3 0.0170(16) 0.0157(16) 0.0163(16) 0.0053(13) 0.0026(13) -0.0016(13)
O2 0.0211(18) 0.0166(16) 0.0126(15) -0.0010(13) 0.0013(14) -0.0028(13)
O6 0.0142(16) 0.0150(15) 0.0176(17) -0.0061(13) -0.0019(13) 0.0021(13)
O4 0.0165(16) 0.0189(16) 0.0140(16) -0.0029(13) 0.0044(13) -0.0035(13)
C8 0.018(2) 0.015(2) 0.012(2) -0.0001(17) 0.0033(18) -0.0010(17)
C15 0.016(2) 0.0108(19) 0.013(2) 0.0011(16) -0.0037(17) 0.0013(16)
C1 0.013(2) 0.013(2) 0.017(2) 0.0012(17) 0.0014(18) -0.0006(17)
C9 0.016(2) 0.011(2) 0.013(2) 0.0016(16) 0.0037(17) -0.0027(17)
C16 0.015(2) 0.012(2) 0.015(2) 0.0018(17) 0.0030(18) 0.0025(17)
C10 0.016(2) 0.017(2) 0.013(2) -0.0040(17) -0.0002(18) -0.0023(18)
C21 0.011(2) 0.016(2) 0.021(2) 0.0006(18) 0.0035(18) 0.0023(17)
C19 0.018(2) 0.025(3) 0.020(2) -0.001(2) 0.009(2) 0.003(2)
C2 0.013(2) 0.018(2) 0.013(2) 0.0024(17) 0.0034(18) 0.0010(17)
C3 0.021(2) 0.017(2) 0.018(2) 0.0018(18) 0.002(2) 0.0006(19)
C7 0.018(2) 0.022(2) 0.018(2) -0.0033(19) -0.001(2) -0.0040(19)
C18 0.016(2) 0.022(3) 0.027(3) -0.006(2) 0.006(2) -0.0039(19)
C17 0.016(2) 0.016(2) 0.021(2) -0.0020(18) 0.0014(19) -0.0035(18)
C14 0.020(2) 0.019(2) 0.025(3) -0.008(2) 0.008(2) -0.0040(19)
C13 0.023(3) 0.024(3) 0.025(3) -0.010(2) 0.014(2) -0.005(2)
C11 0.020(2) 0.015(2) 0.019(2) -0.0027(18) 0.002(2) -0.0028(18)
C20 0.021(2) 0.018(2) 0.015(2) -0.0072(18) 0.0020(19) 0.0008(19)
C12 0.016(2) 0.018(2) 0.021(2) 0.0032(19) 0.007(2) -0.0008(18)
C4 0.023(3) 0.023(3) 0.029(3) 0.010(2) 0.003(2) 0.004(2)
C5 0.016(2) 0.043(3) 0.014(2) 0.012(2) 0.001(2) 0.001(2)
C6 0.024(3) 0.036(3) 0.015(2) -0.004(2) 0.000(2) -0.002(2)
Pb1 0.01344(8) 0.01192(8) 0.01267(8) 0.00121(6) 0.00322(6) 0.00219(6)
Pb2 0.01236(8) 0.01211(8) 0.01094(8) -0.00071(6) 0.00179(6) -0.00144(6)
O1 0.012(2) 0.011(2) 0.009(2) 0.000 0.0024(17) 0.000

loop_
_atom_type_symbol
_atom_type_description
_atom_type_scat_dispersion_real
_atom_type_scat_dispersion_imag
_atom_type_scat_source
C C 0.0033 0.0016 'International Tables Vol C Tables 4.2.6.8 and 6.1.1.4'
H H 0.0000 0.0000 'International Tables Vol C Tables 4.2.6.8 and 6.1.1.4'
O O 0.0106 0.0060 'International Tables Vol C Tables 4.2.6.8 and 6.1.1.4'
Pb Pb -3.3944 10.1111 'International Tables Vol C Tables 4.2.6.8 and 6.1.1.4'

loop_
_geom_angle_atom_site_label_1
_geom_angle_atom_site_label_2
_geom_angle_atom_site_label_3
_geom_angle
_geom_angle_site_symmetry_1
_geom_angle_site_symmetry_3
C15 O7 Pb2 124.2(3) . .
C15 O7 Pb2 100.6(3) . 2_755
Pb2 O7 Pb2 89.96(10) . 2_755
C1 O3 Pb1 93.1(3) . .
C1 O3 Pb2 120.0(3) . .
Pb1 O3 Pb2 88.90(10) . .
C1 O2 Pb1 91.9(3) . .
C15 O6 Pb1 123.6(3) . 2_755
C8 O4 Pb2 101.9(3) . .
C8 O4 Pb1 148.2(3) . 2_755
Pb2 O4 Pb1 97.93(11) . 2_755
O5 C8 O4 120.9(4) . .
O5 C8 C9 121.6(4) . .
O4 C8 C9 117.5(4) . .
O6 C15 O7 122.9(4) . .
O6 C15 C16 118.9(4) . .
O7 C15 C16 118.1(4) . .
O2 C1 O3 121.6(4) . .
O2 C1 C2 120.1(4) . .
O3 C1 C2 118.2(4) . .
C14 C9 C10 118.6(4) . .
C14 C9 C8 119.6(4) . .
C10 C9 C8 121.9(4) . .
C21 C16 C17 120.0(4) . .
C21 C16 C15 119.2(4) . .
C17 C16 C15 120.8(4) . .
C11 C10 C9 120.9(4) . .
C11 C10 H6 119.6 . .
C9 C10 H6 119.6 . .
C16 C21 C20 120.3(4) . .
C16 C21 H15 119.9 . .
C20 C21 H15 119.9 . .
C18 C19 C20 120.1(5) . .
C18 C19 H13 120.0 . .
C20 C19 H13 120.0 . .
C7 C2 C3 120.0(4) . .
C7 C2 C1 121.8(4) . .
C3 C2 C1 118.2(4) . .
C4 C3 C2 119.8(5) . .
C4 C3 H1 120.1 . .
C2 C3 H1 120.1 . .
C2 C7 C6 119.5(5) . .
C2 C7 H5 120.2 . .
C6 C7 H5 120.2 . .
C17 C18 C19 120.4(5) . .
C17 C18 H12 119.8 . .
C19 C18 H12 119.8 . .
C18 C17 C16 119.9(4) . .
C18 C17 H11 120.1 . .
C16 C17 H11 120.1 . .
C13 C14 C9 120.4(4) . .
C13 C14 H10 119.8 . .
C9 C14 H10 119.8 . .
C14 C13 C12 120.1(5) . .
C14 C13 H9 120.0 . .
C12 C13 H9 120.0 . .
C12 C11 C10 120.2(4) . .
C12 C11 H7 119.9 . .
C10 C11 H7 119.9 . .
C19 C20 C21 119.3(4) . .
C19 C20 H14 120.4 . .
C21 C20 H14 120.4 . .
C11 C12 C13 119.9(5) . .
C11 C12 H8 120.1 . .
C13 C12 H8 120.1 . .
C5 C4 C3 119.5(5) . .
C5 C4 H2 120.2 . .
C3 C4 H2 120.2 . .
C6 C5 C4 120.6(5) . .
C6 C5 H3 119.7 . .
C4 C5 H3 119.7 . .
C5 C6 C7 120.4(5) . .
C5 C6 H4 119.8 . .
C7 C6 H4 119.8 . .
O1 Pb1 O6 80.52(11) . 2_755
O1 Pb1 O3 76.36(7) . .
O6 Pb1 O3 75.18(10) 2_755 .
O1 Pb1 O2 77.97(10) . .
O6 Pb1 O2 125.79(10) 2_755 .
O3 Pb1 O2 51.61(10) . .
O1 Pb1 O4 72.22(8) . 2_755
O6 Pb1 O4 76.05(10) 2_755 2_755
O3 Pb1 O4 140.18(10) . 2_755
O2 Pb1 O4 139.20(10) . 2_755
O1 Pb1 Pb1 35.99(9) . 2_755
O6 Pb1 Pb1 115.71(8) 2_755 2_755
O3 Pb1 Pb1 79.66(7) . 2_755
O2 Pb1 Pb1 51.62(7) . 2_755
O4 Pb1 Pb1 88.72(7) 2_755 2_755
O1 Pb1 Pb2 37.29(5) . .
O6 Pb1 Pb2 55.34(8) 2_755 .
O3 Pb1 Pb2 47.50(7) . .
O2 Pb1 Pb2 78.66(7) . .
O4 Pb1 Pb2 93.20(7) 2_755 .
Pb1 Pb1 Pb2 63.976(6) 2_755 .
O1 Pb2 O7 74.37(10) . .
O1 Pb2 O4 73.91(9) . .
O7 Pb2 O4 79.55(11) . .
O1 Pb2 O3 70.89(10) . .
O7 Pb2 O3 141.90(10) . .
O4 Pb2 O3 76.30(10) . .
O1 Pb2 O7 68.63(9) . 2_755
O7 Pb2 O7 73.59(12) . 2_755
O4 Pb2 O7 138.38(10) . 2_755
O3 Pb2 O7 106.88(10) . 2_755
O1 Pb2 Pb2 38.55(8) . 2_755
O7 Pb2 Pb2 48.47(7) . 2_755
O4 Pb2 Pb2 97.01(8) . 2_755
O3 Pb2 Pb2 106.06(7) . 2_755
O7 Pb2 Pb2 41.57(7) 2_755 2_755
O1 Pb2 Pb1 34.90(4) . .
O7 Pb2 Pb1 107.86(7) . .
O4 Pb2 Pb1 89.43(8) . .
O3 Pb2 Pb1 43.61(7) . .
O7 Pb2 Pb1 69.90(7) 2_755 .
Pb2 Pb2 Pb1 63.168(13) 2_755 .
Pb1 O1 Pb1 108.02(17) 2_755 .
Pb1 O1 Pb2 115.248(16) 2_755 .
Pb1 O1 Pb2 107.812(13) . .
Pb1 O1 Pb2 107.812(13) 2_755 2_755
Pb1 O1 Pb2 115.246(15) . 2_755
Pb2 O1 Pb2 102.91(16) . 2_755

loop_
_geom_bond_atom_site_label_1
_geom_bond_atom_site_label_2
_geom_bond_distance
_geom_bond_site_symmetry_2
O7 C15 1.280(5) .
O7 Pb2 2.428(3) .
O7 Pb2 2.740(3) 2_755
O5 C8 1.246(5) .
O3 C1 1.280(5) .
O3 Pb1 2.536(3) .
O3 Pb2 2.711(3) .
O2 C1 1.266(5) .
O2 Pb1 2.569(3) .
O6 C15 1.267(5) .
O6 Pb1 2.474(3) 2_755
O4 C8 1.295(5) .
O4 Pb2 2.449(3) .
O4 Pb1 2.642(3) 2_755
C8 C9 1.490(6) .
C15 C16 1.494(6) .
C1 C2 1.491(6) .
C9 C14 1.395(6) .
C9 C10 1.399(6) .
C16 C21 1.383(6) .
C16 C17 1.391(6) .
C10 C11 1.384(7) .
C10 H6 0.9500 .
C21 C20 1.391(6) .
C21 H15 0.9500 .
C19 C18 1.387(7) .
C19 C20 1.390(7) .
C19 H13 0.9500 .
C2 C7 1.381(6) .
C2 C3 1.399(6) .
C3 C4 1.396(7) .
C3 H1 0.9500 .
C7 C6 1.396(7) .
C7 H5 0.9500 .
C18 C17 1.372(7) .
C18 H12 0.9500 .
C17 H11 0.9500 .
C14 C13 1.389(7) .
C14 H10 0.9500 .
C13 C12 1.394(7) .
C13 H9 0.9500 .
C11 C12 1.378(7) .
C11 H7 0.9500 .
C20 H14 0.9500 .
C12 H8 0.9500 .
C4 C5 1.380(8) .
C4 H2 0.9500 .
C5 C6 1.372(8) .
C5 H3 0.9500 .
C6 H4 0.9500 .
Pb1 O1 2.209(2) .
Pb1 O6 2.474(3) 2_755
Pb1 O4 2.642(3) 2_755
Pb1 Pb1 3.5746(7) 2_755
Pb1 Pb2 3.6762(6) .
Pb2 O1 2.340(3) .
Pb2 O7 2.739(3) 2_755
Pb2 Pb2 3.6595(11) 2_755
O1 Pb1 2.209(2) 2_755
O1 Pb2 2.340(3) 2_755
